data_2209563
loop_
_publ_author_name
'Masumi Itazaki'
'Rie Ujihara'
'Hiroshi Nakazawa'

_publ_section_title
;
 <i>fac</i>-[Bis(2-pyridylmethyl)amine-\k^3^<i>N</i>]tribromoindium(III)
;
_journal_coeditor_code IS2057
_journal_issue 7
_journal_name_full 'Acta Crystallographica Section E'
_journal_page_first m1649
_journal_page_last m1650
_journal_paper_doi 10.1107/S1600536806023269
_journal_volume 62
_journal_year 2006
_chemical_formula_iupac '[In Br3 (C12 H13 N3)]'
_chemical_formula_moiety 'C12 H13 Br3 In N3'
_chemical_formula_sum 'C12 H13 Br3 In N3'
_chemical_formula_weight 553.80
_space_group_IT_number 62
_symmetry_cell_setting orthorhombic
_symmetry_space_group_name_Hall '-P 2ac 2n'
_symmetry_space_group_name_H-M 'P n m a'
_audit_creation_method SHELXL-97
_cell_angle_alpha 90.00
_cell_angle_beta 90.00
_cell_angle_gamma 90.00
_cell_formula_units_Z 4
_cell_length_a 13.995(2)
_cell_length_b 14.227(2)
_cell_length_c 7.9682(12)
_cell_measurement_reflns_used 5462
_cell_measurement_temperature 203(2)
_cell_measurement_theta_max 27.4835
_cell_measurement_theta_min 4.0836
_cell_volume 1586.5(4)
_computing_cell_refinement CrystalClear
_computing_data_collection 'CrystalClear (Rigaku, 2001)'
_computing_data_reduction 'TEXSAN (Molecular Structure Corporation, 2004)'
_computing_molecular_graphics 'ORTEP-3 for Windows (Farrugia, 1997)'
_computing_publication_material SHELXL97
_computing_structure_refinement 'SHELXL97 (Sheldrick, 1997)'
_computing_structure_solution 'SHELXS97 (Sheldrick, 1997)'
_diffrn_detector_area_resol_mean 14.6199
_diffrn_measured_fraction_theta_full 0.993
_diffrn_measured_fraction_theta_max 0.993
_diffrn_measurement_device_type 'Rigaku/MSC Mercury CCD'
_diffrn_measurement_method \w
_diffrn_radiation_type MoK\a
_diffrn_radiation_wavelength 0.71070
_diffrn_reflns_av_R_equivalents 0.0557
_diffrn_reflns_limit_h_max 18
_diffrn_reflns_limit_h_min -15
_diffrn_reflns_limit_k_max 16
_diffrn_reflns_limit_k_min -18
_diffrn_reflns_limit_l_max 10
_diffrn_reflns_limit_l_min -10
_diffrn_reflns_number 14768
_diffrn_reflns_theta_full 27.48
_diffrn_reflns_theta_max 27.48
_diffrn_reflns_theta_min 4.08
_diffrn_standards_number 0
_exptl_absorpt_coefficient_mu 9.035
_exptl_absorpt_correction_T_max 0.8400
_exptl_absorpt_correction_T_min 0.4103
_exptl_absorpt_correction_type multi-scan
_exptl_absorpt_process_details '(Jacobson, 1998)'
_exptl_crystal_colour Colorless
_exptl_crystal_density_diffrn 2.319
_exptl_crystal_density_method 'not measured'
_exptl_crystal_description Plate
_exptl_crystal_F_000 1040
_exptl_crystal_size_max 0.12
_exptl_crystal_size_mid 0.06
_exptl_crystal_size_min 0.02
_refine_diff_density_max 0.841
_refine_diff_density_min -0.689
_refine_ls_extinction_method none
_refine_ls_goodness_of_fit_ref 1.012
_refine_ls_hydrogen_treatment mixed
_refine_ls_matrix_type full
_refine_ls_number_parameters 93
_refine_ls_number_reflns 1877
_refine_ls_number_restraints 0
_refine_ls_restrained_S_all 1.012
_refine_ls_R_factor_all 0.0580
_refine_ls_R_factor_gt 0.0529
_refine_ls_shift/su_max 0.000
_refine_ls_shift/su_mean 0.000
_refine_ls_structure_factor_coef Fsqd
_refine_ls_weighting_details 'calc w=1/[\s^2^(Fo^2^)+(0.05P)^2^+30P] where P=(Fo^2^+2Fc^2^)/3'
_refine_ls_weighting_scheme calc
_refine_ls_wR_factor_gt 0.1217
_refine_ls_wR_factor_ref 0.1246
_reflns_number_gt 1802
_reflns_number_total 1877
_reflns_threshold_expression I>2\s(I)
_cod_data_source_file is2057.cif
_cod_data_source_block I
_cod_original_cell_volume 1586.6(4)
_cod_database_code 2209563
_cod_database_fobs_code 2209563

loop_
_symmetry_equiv_pos_as_xyz
'x, y, z'
'-x+1/2, -y, z+1/2'
'x+1/2, -y+1/2, -z+1/2'
'-x, y+1/2, -z'
'-x, -y, -z'
'x-1/2, y, -z-1/2'
'-x-1/2, y-1/2, z-1/2'
'x, -y-1/2, z'

loop_
_atom_site_type_symbol
_atom_site_label
_atom_site_fract_x
_atom_site_fract_y
_atom_site_fract_z
_atom_site_U_iso_or_equiv
_atom_site_adp_type
_atom_site_calc_flag
_atom_site_refinement_flags
_atom_site_occupancy
In In1 0.87159(5) 0.2500 0.70375(9) 0.01798(19) Uani d S 1
Br Br1 1.01642(8) 0.2500 0.90168(14) 0.0305(3) Uani d S 1
Br Br2 0.77399(6) 0.38912(6) 0.82974(10) 0.0291(2) Uani d . 1
N N1 0.7668(6) 0.2500 0.4769(11) 0.0201(17) Uani d S 1
H H1N 0.707(9) 0.2500 0.521(16) 0.024 Uiso d S 1
N N2 0.9383(4) 0.1506(4) 0.5066(8) 0.0203(12) Uani d . 1
C C1 0.7813(5) 0.1617(5) 0.3776(10) 0.0261(16) Uani d . 1
H H1A 0.7429 0.1112 0.4272 0.031 Uiso calc R 1
H H1B 0.7587 0.1718 0.2626 0.031 Uiso calc R 1
C C2 0.8837(5) 0.1319(5) 0.3730(9) 0.0224(15) Uani d . 1
C C3 0.9204(7) 0.0843(6) 0.2343(11) 0.0319(18) Uani d . 1
H H3A 0.8814 0.0713 0.1410 0.038 Uiso calc R 1
C C4 1.0142(7) 0.0567(6) 0.2364(10) 0.0321(18) Uani d . 1
H H4A 1.0399 0.0245 0.1438 0.038 Uiso calc R 1
C C5 1.0710(6) 0.0760(5) 0.3734(10) 0.0268(16) Uani d . 1
H H5A 1.1352 0.0567 0.3766 0.032 Uiso calc R 1
C C6 1.0304(5) 0.1248(5) 0.5068(10) 0.0227(15) Uani d . 1
H H6A 1.0687 0.1401 0.5998 0.027 Uiso calc R 1

loop_
_atom_site_aniso_label
_atom_site_aniso_U_11
_atom_site_aniso_U_22
_atom_site_aniso_U_33
_atom_site_aniso_U_12
_atom_site_aniso_U_13
_atom_site_aniso_U_23
In1 0.0137(3) 0.0230(3) 0.0172(3) 0.000 0.0003(3) 0.000
Br1 0.0205(6) 0.0476(7) 0.0234(6) 0.000 -0.0061(4) 0.000
Br2 0.0218(4) 0.0328(4) 0.0326(4) 0.0034(3) 0.0039(3) -0.0083(3)
N1 0.013(4) 0.023(4) 0.024(4) 0.000 0.001(3) 0.000
N2 0.021(3) 0.019(3) 0.021(3) -0.003(2) 0.002(2) 0.003(2)
C1 0.019(4) 0.027(4) 0.032(4) -0.005(3) -0.009(3) -0.005(3)
C2 0.021(4) 0.024(3) 0.022(3) 0.000(3) -0.004(3) 0.005(3)
C3 0.039(5) 0.032(4) 0.024(4) 0.002(4) -0.003(3) -0.006(3)
C4 0.043(5) 0.034(4) 0.019(4) -0.001(4) 0.009(3) -0.004(3)
C5 0.021(4) 0.027(4) 0.032(4) 0.001(3) 0.005(3) 0.000(3)
C6 0.017(3) 0.024(4) 0.027(4) -0.001(3) -0.002(3) 0.003(3)

loop_
_atom_type_symbol
_atom_type_description
_atom_type_scat_dispersion_real
_atom_type_scat_dispersion_imag
_atom_type_scat_source
C C 0.0033 0.0016 'International Tables Vol C Tables 4.2.6.8 and 6.1.1.4'
H H 0.0000 0.0000 'International Tables Vol C Tables 4.2.6.8 and 6.1.1.4'
N N 0.0061 0.0033 'International Tables Vol C Tables 4.2.6.8 and 6.1.1.4'
Br Br -0.2901 2.4595 'International Tables Vol C Tables 4.2.6.8 and 6.1.1.4'
In In -0.7276 1.3100 'International Tables Vol C Tables 4.2.6.8 and 6.1.1.4'

loop_
_geom_angle_atom_site_label_1
_geom_angle_atom_site_label_2
_geom_angle_atom_site_label_3
_geom_angle_site_symmetry_1
_geom_angle_site_symmetry_3
_geom_angle
_geom_angle_publ_flag
N1 In1 N2 . . 74.1(2) yes
N2 In1 N2 . 8_565 75.5(3) yes
N2 In1 N1 8_565 . 74.1(2) ?
N2 In1 Br1 . . 95.67(16) ?
N2 In1 Br1 8_565 . 95.67(16) ?
N1 In1 Br1 . . 166.9(2) ?
N2 In1 Br2 . . 159.80(16) ?
N2 In1 Br2 8_565 . 90.49(14) ?
N1 In1 Br2 . . 88.21(14) ?
Br1 In1 Br2 . . 100.20(3) ?
N2 In1 Br2 . 8_565 90.49(14) ?
N2 In1 Br2 8_565 8_565 159.80(16) ?
N1 In1 Br2 . 8_565 88.21(14) ?
Br1 In1 Br2 . 8_565 100.20(3) yes
Br2 In1 Br2 . 8_565 98.84(4) yes
C1 N1 C1 8_565 . 113.9(9) ?
C1 N1 In1 8_565 . 108.9(5) ?
C1 N1 In1 . . 108.9(5) ?
C1 N1 H1N 8_565 . 109(4) ?
C1 N1 H1N . . 109(4) ?
In1 N1 H1N . . 106(8) ?
C2 N2 C6 . . 119.7(7) ?
C2 N2 In1 . . 115.6(5) ?
C6 N2 In1 . . 123.7(5) ?
C2 C1 N1 . . 112.4(6) ?
C2 C1 H1A . . 109.1 ?
N1 C1 H1A . . 109.1 ?
C2 C1 H1B . . 109.1 ?
N1 C1 H1B . . 109.1 ?
H1A C1 H1B . . 107.9 ?
N2 C2 C3 . . 121.2(7) ?
N2 C2 C1 . . 118.1(7) ?
C3 C2 C1 . . 120.7(7) ?
C4 C3 C2 . . 118.8(8) ?
C4 C3 H3A . . 120.6 ?
C2 C3 H3A . . 120.6 ?
C3 C4 C5 . . 120.4(8) ?
C3 C4 H4A . . 119.8 ?
C5 C4 H4A . . 119.8 ?
C4 C5 C6 . . 118.0(7) ?
C4 C5 H5A . . 121.0 ?
C6 C5 H5A . . 121.0 ?
N2 C6 C5 . . 121.9(7) ?
N2 C6 H6A . . 119.1 ?
C5 C6 H6A . . 119.1 ?

loop_
_geom_bond_atom_site_label_1
_geom_bond_atom_site_label_2
_geom_bond_site_symmetry_2
_geom_bond_distance
_geom_bond_publ_flag
In1 N1 . 2.328(9) yes
In1 N2 . 2.311(6) yes
In1 N2 8_565 2.311(6) ?
In1 Br1 . 2.5682(13) yes
In1 Br2 . 2.6060(9) yes
In1 Br2 8_565 2.6060(9) ?
N1 C1 8_565 1.498(9) ?
N1 C1 . 1.498(9) ?
N1 H1N . 0.91(13) ?
N2 C2 . 1.336(9) ?
N2 C6 . 1.341(9) ?
C1 C2 . 1.496(10) ?
C1 H1A . 0.9800 ?
C1 H1B . 0.9800 ?
C2 C3 . 1.394(11) ?
C3 C4 . 1.370(13) ?
C3 H3A . 0.9400 ?
C4 C5 . 1.378(12) ?
C4 H4A . 0.9400 ?
C5 C6 . 1.391(11) ?
C5 H5A . 0.9400 ?
C6 H6A . 0.9400 ?

loop_
_geom_torsion_atom_site_label_1
_geom_torsion_atom_site_label_2
_geom_torsion_atom_site_label_3
_geom_torsion_atom_site_label_4
_geom_torsion_site_symmetry_1
_geom_torsion_site_symmetry_4
_geom_torsion
N2 In1 N1 C1 . 8_565 -101.9(6)
N2 In1 N1 C1 8_565 8_565 -22.9(5)
Br1 In1 N1 C1 . 8_565 -62.4(5)
Br2 In1 N1 C1 . 8_565 68.1(5)
Br2 In1 N1 C1 8_565 8_565 167.0(5)
N2 In1 N1 C1 . . 22.9(5)
N2 In1 N1 C1 8_565 . 101.9(6)
Br1 In1 N1 C1 . . 62.4(5)
Br2 In1 N1 C1 . . -167.0(5)
Br2 In1 N1 C1 8_565 . -68.1(5)
N2 In1 N2 C2 8_565 . -84.6(5)
N1 In1 N2 C2 . . -7.4(5)
Br1 In1 N2 C2 . . -179.1(5)
Br2 In1 N2 C2 . . -37.3(8)
Br2 In1 N2 C2 8_565 . 80.6(5)
N2 In1 N2 C6 8_565 . 84.3(6)
N1 In1 N2 C6 . . 161.5(6)
Br1 In1 N2 C6 . . -10.2(6)
Br2 In1 N2 C6 . . 131.6(5)
Br2 In1 N2 C6 8_565 . -110.5(5)
C1 N1 C1 C2 8_565 . 85.9(9)
In1 N1 C1 C2 . . -35.9(8)
C6 N2 C2 C3 . . 1.3(11)
In1 N2 C2 C3 . . 170.7(6)
C6 N2 C2 C1 . . 179.9(6)
In1 N2 C2 C1 . . -10.7(8)
N1 C1 C2 N2 . . 32.4(10)
N1 C1 C2 C3 . . -149.0(7)
N2 C2 C3 C4 . . -0.2(12)
C1 C2 C3 C4 . . -178.8(8)
C2 C3 C4 C5 . . 0.0(13)
C3 C4 C5 C6 . . -0.7(12)
C2 N2 C6 C5 . . -2.1(11)
In1 N2 C6 C5 . . -170.6(5)
C4 C5 C6 N2 . . 1.9(11)
